data_7053053
loop_
_publ_author_name
'Chung, Wai-Kin'
'Wong, Keith Man-Chung'
'Lam, Wai Han'
'Zhu, Xiuling'
'Zhu, Nianyong'
'Kwok, Hoi-Sing'
'Yam, Vivian Wing-Wah'

_publ_section_title
;
 Syntheses, photophysical, electroluminescence and computational studies
 of rhenium(i) diimine triarylamine-containing alkynyl complexes
;
_journal_issue 6
_journal_name_full 'New Journal of Chemistry'
_journal_page_first 1753
_journal_paper_doi 10.1039/c3nj00121k
_journal_volume 37
_journal_year 2013
_chemical_formula_moiety '2(C37 H22 N3 O3 Re), C4 H10 O'
_chemical_formula_sum 'C78 H54 N6 O7 Re2'
_chemical_formula_weight 1559.69
_chemical_name_systematic
;
?
;
_space_group_IT_number 14
_symmetry_cell_setting monoclinic
_symmetry_Int_Tables_number 14
_symmetry_space_group_name_Hall '-P 2ybc'
_symmetry_space_group_name_H-M 'P 1 21/c 1'
_atom_sites_solution_hydrogens geom
_atom_sites_solution_primary direct
_atom_sites_solution_secondary difmap
_audit_creation_method SHELXL-97
_cell_angle_alpha 90.00
_cell_angle_beta 102.51(3)
_cell_angle_gamma 90.00
_cell_formula_units_Z 2
_cell_length_a 15.363(3)
_cell_length_b 18.607(4)
_cell_length_c 11.891(2)
_cell_measurement_reflns_used 24568
_cell_measurement_temperature 253(2)
_cell_measurement_theta_max 25.53
_cell_measurement_theta_min 1.74
_cell_volume 3318.5(12)
_computing_cell_refinement 'DENZO (Otwinowski & Minor, 1995)'
_computing_data_collection 'Mar data collection software (1996)'
_computing_data_reduction 'DENZO (Otwinowski & Minor, 1995)'
_computing_molecular_graphics 'Ortep-3 for Windows (Farrugia, 1997)'
_computing_publication_material 'WinGX publication routines (Farrugia, 1999)'
_computing_structure_refinement 'SHELXL-97 (Sheldrick, 1997)'
_diffrn_ambient_temperature 253(2)
_diffrn_measured_fraction_theta_full 0.938
_diffrn_measured_fraction_theta_max 0.938
_diffrn_measurement_device_type 'Mar imaging plate system'
_diffrn_measurement_method '\f scans'
_diffrn_radiation_monochromator graphite
_diffrn_radiation_source 'fine-focus sealed tube'
_diffrn_radiation_type MoK\a
_diffrn_radiation_wavelength 0.71073
_diffrn_reflns_av_R_equivalents 0.0397
_diffrn_reflns_av_unetI/netI 0.0473
_diffrn_reflns_limit_h_max 18
_diffrn_reflns_limit_h_min -18
_diffrn_reflns_limit_k_max 22
_diffrn_reflns_limit_k_min -22
_diffrn_reflns_limit_l_max 13
_diffrn_reflns_limit_l_min -13
_diffrn_reflns_number 24568
_diffrn_reflns_theta_full 25.53
_diffrn_reflns_theta_max 25.53
_diffrn_reflns_theta_min 1.74
_diffrn_standards_number 0
_exptl_absorpt_coefficient_mu 3.705
_exptl_absorpt_correction_type none
_exptl_crystal_colour orange
_exptl_crystal_density_diffrn 1.561
_exptl_crystal_density_method 'not measured'
_exptl_crystal_description prism
_exptl_crystal_F_000 1540
_exptl_crystal_size_max 0.5
_exptl_crystal_size_mid 0.3
_exptl_crystal_size_min 0.15
_refine_diff_density_max 2.015
_refine_diff_density_min -1.432
_refine_diff_density_rms 0.121
_refine_ls_extinction_method none
_refine_ls_goodness_of_fit_ref 1.029
_refine_ls_hydrogen_treatment constr
_refine_ls_matrix_type full
_refine_ls_number_parameters 410
_refine_ls_number_reflns 5827
_refine_ls_number_restraints 0
_refine_ls_restrained_S_all 1.029
_refine_ls_R_factor_all 0.0362
_refine_ls_R_factor_gt 0.0298
_refine_ls_shift/su_max 0.002
_refine_ls_shift/su_mean 0.000
_refine_ls_structure_factor_coef Fsqd
_refine_ls_weighting_details 'calc w=1/[\s^2^(Fo^2^)+(0.0396P)^2^] where P=(Fo^2^+2Fc^2^)/3'
_refine_ls_weighting_scheme calc
_refine_ls_wR_factor_gt 0.0747
_refine_ls_wR_factor_ref 0.0766
_reflns_number_gt 4812
_reflns_number_total 5827
_reflns_threshold_expression I>2\s(I)
_cod_data_source_file c3nj00121k.txt
_cod_data_source_block mar1672a
_cod_original_sg_symbol_Hall ' -P 2ybc'
_cod_original_sg_symbol_H-M 'P 21/c'
_cod_database_code 7053053

loop_
_symmetry_equiv_pos_as_xyz
'x, y, z'
'-x, y+1/2, -z+1/2'
'-x, -y, -z'
'x, -y-1/2, z-1/2'

loop_
_atom_site_label
_atom_site_type_symbol
_atom_site_fract_x
_atom_site_fract_y
_atom_site_fract_z
_atom_site_U_iso_or_equiv
_atom_site_adp_type
_atom_site_occupancy
_atom_site_symmetry_multiplicity
_atom_site_calc_flag
_atom_site_refinement_flags
_atom_site_disorder_assembly
_atom_site_disorder_group
Re1 Re 0.495809(10) 0.271159(7) 0.852441(13) 0.03634(7) Uani 1 1 d . . .
O1 O 0.3215(3) 0.2786(2) 0.9412(4) 0.0812(13) Uani 1 1 d . . .
O2 O 0.4202(3) 0.14987(18) 0.6867(3) 0.0761(11) Uani 1 1 d . . .
O3 O 0.5807(2) 0.15355(17) 1.0238(3) 0.0616(9) Uani 1 1 d . . .
O4 O 0.0000 0.5000 0.0000 0.238(6) Uiso 1 2 d S . .
N1 N 0.5520(2) 0.36714(16) 0.9454(3) 0.0389(7) Uani 1 1 d . . .
N2 N 0.4572(2) 0.35998(17) 0.7329(3) 0.0369(7) Uani 1 1 d . . .
N3 N 1.0477(3) 0.2890(2) 0.7195(5) 0.0731(13) Uani 1 1 d . . .
C1 C 0.3839(3) 0.2798(3) 0.9102(4) 0.0523(12) Uani 1 1 d . . .
C2 C 0.4481(3) 0.1956(2) 0.7499(4) 0.0506(11) Uani 1 1 d . . .
C3 C 0.5467(3) 0.1977(2) 0.9628(4) 0.0455(10) Uani 1 1 d . . .
C4 C 0.5982(3) 0.3678(2) 1.0555(4) 0.0494(11) Uani 1 1 d . . .
H4 H 0.5992 0.3262 1.0992 0.059 Uiso 1 1 calc R . .
C5 C 0.6438(3) 0.4266(3) 1.1061(4) 0.0652(13) Uani 1 1 d . . .
H5 H 0.6756 0.4251 1.1821 0.078 Uiso 1 1 calc R . .
C6 C 0.6413(4) 0.4881(3) 1.0417(4) 0.0720(15) Uani 1 1 d . . .
H6 H 0.6714 0.5291 1.0739 0.086 Uiso 1 1 calc R . .
C7 C 0.5939(3) 0.4889(2) 0.9293(4) 0.0592(12) Uani 1 1 d . . .
H7 H 0.5919 0.5303 0.8850 0.071 Uiso 1 1 calc R . .
C8 C 0.5498(3) 0.4280(2) 0.8831(3) 0.0420(9) Uani 1 1 d . . .
C9 C 0.4944(3) 0.42506(19) 0.7654(3) 0.0387(9) Uani 1 1 d . . .
C10 C 0.4764(3) 0.4827(2) 0.6920(4) 0.0517(11) Uani 1 1 d . . .
H10 H 0.5016 0.5272 0.7152 0.062 Uiso 1 1 calc R . .
C11 C 0.4216(3) 0.4758(2) 0.5847(4) 0.0553(12) Uani 1 1 d . . .
H11 H 0.4101 0.5149 0.5350 0.066 Uiso 1 1 calc R . .
C12 C 0.3847(3) 0.4107(2) 0.5525(4) 0.0520(11) Uani 1 1 d . . .
H12 H 0.3471 0.4045 0.4805 0.062 Uiso 1 1 calc R . .
C13 C 0.4038(3) 0.3538(2) 0.6285(3) 0.0449(10) Uani 1 1 d . . .
H13 H 0.3784 0.3093 0.6060 0.054 Uiso 1 1 calc R . .
C14 C 0.6221(3) 0.27147(19) 0.7967(4) 0.0392(9) Uani 1 1 d . . .
C15 C 0.6894(3) 0.2742(2) 0.7773(4) 0.0483(11) Uani 1 1 d . . .
C16 C 0.7809(3) 0.2786(2) 0.7593(4) 0.0518(11) Uani 1 1 d . . .
C17 C 0.8081(4) 0.2440(3) 0.6689(6) 0.086(2) Uani 1 1 d . . .
H17 H 0.7669 0.2172 0.6166 0.104 Uiso 1 1 calc R . .
C18 C 0.8953(4) 0.2488(4) 0.6551(6) 0.0843(19) Uani 1 1 d . . .
H18 H 0.9115 0.2265 0.5927 0.101 Uiso 1 1 calc R . .
C19 C 0.9574(3) 0.2861(3) 0.7327(5) 0.0623(13) Uani 1 1 d . . .
C20 C 0.9323(4) 0.3221(4) 0.8214(5) 0.0833(18) Uani 1 1 d . . .
H20 H 0.9739 0.3494 0.8724 0.100 Uiso 1 1 calc R . .
C21 C 0.8454(3) 0.3179(3) 0.8353(5) 0.0739(15) Uani 1 1 d . . .
H21 H 0.8296 0.3418 0.8966 0.089 Uiso 1 1 calc R . .
C22 C 1.0979(3) 0.2237(2) 0.7347(5) 0.0604(13) Uani 1 1 d . . .
C23 C 1.0936(4) 0.1786(3) 0.8259(5) 0.0728(15) Uani 1 1 d . . .
H23 H 1.0591 0.1913 0.8782 0.087 Uiso 1 1 calc R . .
C24 C 1.1408(3) 0.1146(3) 0.8394(4) 0.0689(14) Uani 1 1 d . . .
H24 H 1.1371 0.0845 0.9006 0.083 Uiso 1 1 calc R . .
C25 C 1.1927(3) 0.0947(3) 0.7643(4) 0.0609(12) Uani 1 1 d . . .
C26 C 1.1980(4) 0.1401(3) 0.6731(5) 0.0713(14) Uani 1 1 d . . .
H26 H 1.2334 0.1274 0.6219 0.086 Uiso 1 1 calc R . .
C27 C 1.1504(4) 0.2047(3) 0.6577(5) 0.0663(14) Uani 1 1 d . . .
H27 H 1.1538 0.2348 0.5964 0.080 Uiso 1 1 calc R . .
C28 C 1.2416(4) 0.0275(3) 0.7788(5) 0.0723(14) Uani 1 1 d . . .
C29 C 1.2792(4) -0.0274(3) 0.7922(5) 0.0860(17) Uani 1 1 d . . .
H29 H 1.3091 -0.0711 0.8029 0.103 Uiso 1 1 calc R . .
C30 C 1.0851(3) 0.3554(3) 0.6959(4) 0.0586(12) Uani 1 1 d . . .
C31 C 1.1758(3) 0.3664(3) 0.7191(4) 0.0580(12) Uani 1 1 d . . .
H31 H 1.2142 0.3299 0.7526 0.070 Uiso 1 1 calc R . .
C32 C 1.2097(3) 0.4308(3) 0.6930(4) 0.0604(12) Uani 1 1 d . . .
H32 H 1.2713 0.4364 0.7079 0.072 Uiso 1 1 calc R . .
C33 C 1.1565(4) 0.4877(3) 0.6457(4) 0.0601(12) Uani 1 1 d . . .
C34 C 1.0642(4) 0.4771(3) 0.6266(5) 0.0746(15) Uani 1 1 d . . .
H34 H 1.0260 0.5147 0.5975 0.089 Uiso 1 1 calc R . .
C35 C 1.0284(3) 0.4120(3) 0.6498(4) 0.0697(15) Uani 1 1 d . . .
H35 H 0.9669 0.4058 0.6350 0.084 Uiso 1 1 calc R . .
C36 C 1.1919(4) 0.5545(3) 0.6162(4) 0.0720(15) Uani 1 1 d . . .
C37 C 1.2227(5) 0.6082(4) 0.5920(6) 0.098(2) Uani 1 1 d . . .
H37 H 1.2473 0.6509 0.5727 0.117 Uiso 1 1 calc R . .
C38' C -0.0860(14) 0.5002(11) 0.0300(16) 0.148(7) Uiso 0.50 1 d P A 2
H38A H -0.0904 0.5447 0.0708 0.177 Uiso 0.50 1 calc PR A 2
H38B H -0.1305 0.5024 -0.0414 0.177 Uiso 0.50 1 calc PR A 2
C38 C -0.0215(13) 0.4645(12) 0.0817(18) 0.156(7) Uiso 0.50 1 d P A 1
H38C H 0.0066 0.4876 0.1535 0.187 Uiso 0.50 1 calc PR A 1
H38D H 0.0046 0.4170 0.0822 0.187 Uiso 0.50 1 calc PR A 1
C39 C -0.1058(10) 0.4563(9) 0.0821(12) 0.248(7) Uiso 1 1 d . . .
H39D H -0.0588 0.4213 0.0991 0.298 Uiso 0.50 1 calc PR A 2
H39E H -0.1591 0.4338 0.0395 0.298 Uiso 0.50 1 calc PR A 2
H39F H -0.1166 0.4755 0.1527 0.298 Uiso 0.50 1 calc PR A 2
H39A H -0.1174 0.4057 0.0861 0.298 Uiso 0.50 1 d PR A 1
H39B H -0.1427 0.4759 0.0134 0.298 Uiso 0.50 1 d PR A 1
H39C H -0.1188 0.4799 0.1482 0.298 Uiso 0.50 1 d PR A 1

loop_
_atom_site_aniso_label
_atom_site_aniso_U_11
_atom_site_aniso_U_22
_atom_site_aniso_U_33
_atom_site_aniso_U_23
_atom_site_aniso_U_13
_atom_site_aniso_U_12
Re1 0.03753(11) 0.02488(10) 0.04758(11) 0.00297(6) 0.01134(7) 0.00224(7)
O1 0.060(3) 0.115(4) 0.072(3) 0.028(2) 0.022(2) 0.025(2)
O2 0.087(3) 0.0374(19) 0.096(3) -0.0207(19) 0.002(2) -0.0054(19)
O3 0.070(2) 0.0399(17) 0.073(2) 0.0250(16) 0.0130(17) 0.0175(17)
N1 0.044(2) 0.0281(17) 0.0440(18) 0.0001(13) 0.0072(15) 0.0043(15)
N2 0.040(2) 0.0296(17) 0.0430(17) 0.0009(13) 0.0122(15) 0.0052(15)
N3 0.045(3) 0.056(3) 0.123(4) 0.008(2) 0.030(3) 0.003(2)
C1 0.026(2) 0.072(3) 0.057(3) 0.033(2) 0.003(2) -0.004(2)
C2 0.052(3) 0.033(2) 0.067(3) 0.006(2) 0.012(2) 0.006(2)
C3 0.041(2) 0.039(2) 0.060(3) -0.003(2) 0.018(2) -0.001(2)
C4 0.052(3) 0.047(3) 0.047(2) -0.0022(19) 0.004(2) 0.006(2)
C5 0.066(3) 0.065(3) 0.056(3) -0.014(2) -0.006(2) 0.005(3)
C6 0.076(4) 0.050(3) 0.081(3) -0.019(3) -0.003(3) -0.013(3)
C7 0.068(3) 0.039(3) 0.066(3) -0.003(2) 0.003(2) -0.006(2)
C8 0.045(3) 0.029(2) 0.053(2) -0.0019(17) 0.0131(19) 0.0017(18)
C9 0.045(2) 0.028(2) 0.045(2) 0.0023(16) 0.0119(17) 0.0027(18)
C10 0.065(3) 0.030(2) 0.062(3) 0.0063(18) 0.018(2) -0.002(2)
C11 0.070(3) 0.042(3) 0.056(3) 0.018(2) 0.019(2) 0.010(2)
C12 0.053(3) 0.058(3) 0.044(2) 0.006(2) 0.008(2) 0.014(2)
C13 0.046(3) 0.043(2) 0.045(2) -0.0019(18) 0.0073(19) 0.005(2)
C14 0.045(3) 0.024(2) 0.049(2) -0.0005(15) 0.0100(19) 0.0082(18)
C15 0.052(3) 0.033(2) 0.059(3) 0.0033(18) 0.011(2) 0.003(2)
C16 0.044(3) 0.044(3) 0.068(3) 0.003(2) 0.016(2) 0.002(2)
C17 0.051(3) 0.094(4) 0.119(6) -0.052(4) 0.032(3) -0.020(3)
C18 0.056(4) 0.103(4) 0.103(5) -0.043(4) 0.036(3) -0.017(3)
C19 0.043(3) 0.054(3) 0.093(4) -0.003(3) 0.020(3) -0.003(2)
C20 0.051(3) 0.100(5) 0.100(4) -0.033(3) 0.018(3) -0.015(3)
C21 0.054(3) 0.087(4) 0.083(3) -0.025(3) 0.020(3) -0.003(3)
C22 0.041(3) 0.049(3) 0.092(4) 0.003(2) 0.016(3) -0.001(2)
C23 0.061(3) 0.071(4) 0.092(4) 0.007(3) 0.028(3) 0.001(3)
C24 0.062(3) 0.066(3) 0.077(3) 0.012(3) 0.012(3) -0.002(3)
C25 0.051(3) 0.052(3) 0.075(3) -0.001(2) 0.004(2) -0.002(2)
C26 0.066(4) 0.064(3) 0.086(4) -0.005(3) 0.020(3) 0.006(3)
C27 0.059(3) 0.059(3) 0.084(4) 0.008(3) 0.023(3) 0.004(3)
C28 0.069(4) 0.053(3) 0.086(4) -0.004(3) -0.002(3) 0.000(3)
C29 0.084(4) 0.055(4) 0.109(4) -0.003(3) 0.000(4) 0.004(3)
C30 0.043(3) 0.057(3) 0.076(3) 0.003(2) 0.015(2) 0.003(2)
C31 0.044(3) 0.051(3) 0.078(3) 0.001(2) 0.012(2) 0.001(2)
C32 0.051(3) 0.058(3) 0.073(3) -0.006(2) 0.015(2) -0.002(3)
C33 0.063(3) 0.058(3) 0.060(3) -0.002(2) 0.013(2) -0.005(3)
C34 0.071(4) 0.060(3) 0.086(4) 0.007(3) 0.001(3) 0.005(3)
C35 0.048(3) 0.068(4) 0.089(4) 0.015(3) 0.005(3) 0.004(3)
C36 0.086(4) 0.060(3) 0.069(3) 0.004(3) 0.015(3) -0.007(3)
C37 0.119(6) 0.064(4) 0.115(5) 0.010(4) 0.036(4) -0.016(4)

loop_
_atom_type_symbol
_atom_type_description
_atom_type_scat_dispersion_real
_atom_type_scat_dispersion_imag
_atom_type_scat_source
Re Re -1.0185 7.2310 'International Tables Vol C Tables 4.2.6.8 and 6.1.1.4'
O O 0.0106 0.0060 'International Tables Vol C Tables 4.2.6.8 and 6.1.1.4'
N N 0.0061 0.0033 'International Tables Vol C Tables 4.2.6.8 and 6.1.1.4'
C C 0.0033 0.0016 'International Tables Vol C Tables 4.2.6.8 and 6.1.1.4'
H H 0.0000 0.0000 'International Tables Vol C Tables 4.2.6.8 and 6.1.1.4'

loop_
_geom_angle_atom_site_label_1
_geom_angle_atom_site_label_2
_geom_angle_atom_site_label_3
_geom_angle
_geom_angle_site_symmetry_1
_geom_angle_site_symmetry_3
C2 Re1 C3 87.5(2) . .
C2 Re1 C1 92.2(2) . .
C3 Re1 C1 94.30(17) . .
C2 Re1 N2 97.48(17) . .
C3 Re1 N2 172.03(15) . .
C1 Re1 N2 91.76(14) . .
C2 Re1 N1 170.90(15) . .
C3 Re1 N1 100.22(16) . .
C1 Re1 N1 92.07(17) . .
N2 Re1 N1 74.37(12) . .
C2 Re1 C14 92.98(17) . .
C3 Re1 C14 87.27(16) . .
C1 Re1 C14 174.62(18) . .
N2 Re1 C14 86.23(13) . .
N1 Re1 C14 82.58(13) . .
C38 O4 C38 180.0(17) . 3_565
C38 O4 C38' 126.1(10) . 3_565
C38 O4 C38' 53.9(10) 3_565 3_565
C38 O4 C38' 53.9(10) . .
C38 O4 C38' 126.1(10) 3_565 .
C38' O4 C38' 180.0(4) 3_565 .
C4 N1 C8 118.1(4) . .
C4 N1 Re1 124.6(3) . .
C8 N1 Re1 116.7(2) . .
C13 N2 C9 118.4(3) . .
C13 N2 Re1 124.5(3) . .
C9 N2 Re1 116.9(3) . .
C30 N3 C22 122.4(4) . .
C30 N3 C19 120.0(4) . .
C22 N3 C19 117.6(4) . .
O1 C1 Re1 174.2(5) . .
O2 C2 Re1 178.9(4) . .
O3 C3 Re1 175.6(4) . .
N1 C4 C5 123.1(4) . .
C4 C5 C6 118.2(4) . .
C5 C6 C7 119.7(5) . .
C8 C7 C6 119.4(4) . .
N1 C8 C7 121.5(4) . .
N1 C8 C9 115.5(3) . .
C7 C8 C9 122.9(4) . .
N2 C9 C10 120.1(4) . .
N2 C9 C8 115.1(3) . .
C10 C9 C8 124.8(4) . .
C9 C10 C11 121.0(4) . .
C12 C11 C10 118.7(4) . .
C11 C12 C13 118.9(4) . .
N2 C13 C12 122.9(4) . .
C15 C14 Re1 174.0(4) . .
C14 C15 C16 176.4(6) . .
C17 C16 C21 116.9(5) . .
C17 C16 C15 122.9(5) . .
C21 C16 C15 120.2(4) . .
C18 C17 C16 121.4(5) . .
C19 C18 C17 120.3(5) . .
C18 C19 C20 119.7(5) . .
C18 C19 N3 119.8(5) . .
C20 C19 N3 120.4(5) . .
C19 C20 C21 120.2(5) . .
C20 C21 C16 121.5(5) . .
C23 C22 C27 119.6(5) . .
C23 C22 N3 119.9(5) . .
C27 C22 N3 120.4(5) . .
C22 C23 C24 120.0(5) . .
C25 C24 C23 121.4(5) . .
C24 C25 C26 119.0(5) . .
C24 C25 C28 121.0(5) . .
C26 C25 C28 120.0(5) . .
C25 C26 C27 120.4(5) . .
C22 C27 C26 119.6(5) . .
C29 C28 C25 177.9(7) . .
C31 C30 C35 119.0(5) . .
C31 C30 N3 121.8(5) . .
C35 C30 N3 119.2(4) . .
C32 C31 C30 120.2(5) . .
C31 C32 C33 122.9(5) . .
C32 C33 C34 116.5(5) . .
C32 C33 C36 123.0(5) . .
C34 C33 C36 120.6(5) . .
C35 C34 C33 121.6(5) . .
C34 C35 C30 119.7(5) . .
C37 C36 C33 178.3(7) . .
C39 C38' O4 121(2) . .
O4 C38 C39 119.0(19) . .
C38' C39 C38 61.2(14) . .

loop_
_geom_bond_atom_site_label_1
_geom_bond_atom_site_label_2
_geom_bond_distance
_geom_bond_site_symmetry_2
Re1 C2 1.901(5) .
Re1 C3 1.938(5) .
Re1 C1 1.992(5) .
Re1 N2 2.176(3) .
Re1 N1 2.178(3) .
Re1 C14 2.182(5) .
O1 C1 1.099(6) .
O2 C2 1.154(6) .
O3 C3 1.145(5) .
O4 C38 1.28(2) .
O4 C38 1.28(2) 3_565
O4 C38' 1.441(19) 3_565
O4 C38' 1.441(19) .
N1 C4 1.348(5) .
N1 C8 1.349(5) .
N2 C13 1.337(5) .
N2 C9 1.359(5) .
N3 C30 1.417(6) .
N3 C22 1.430(6) .
N3 C19 1.430(6) .
C4 C5 1.368(7) .
C5 C6 1.373(7) .
C6 C7 1.377(6) .
C7 C8 1.373(6) .
C8 C9 1.473(5) .
C9 C10 1.373(6) .
C10 C11 1.374(6) .
C11 C12 1.357(6) .
C12 C13 1.381(6) .
C14 C15 1.107(6) .
C15 C16 1.469(7) .
C16 C17 1.393(7) .
C16 C21 1.395(7) .
C17 C18 1.387(7) .
C18 C19 1.365(8) .
C19 C20 1.373(7) .
C20 C21 1.383(7) .
C22 C23 1.384(7) .
C22 C27 1.390(7) .
C23 C24 1.385(7) .
C24 C25 1.370(7) .
C25 C26 1.392(7) .
C25 C28 1.449(7) .
C26 C27 1.398(7) .
C28 C29 1.167(7) .
C30 C31 1.375(6) .
C30 C35 1.401(7) .
C31 C32 1.368(7) .
C32 C33 1.382(7) .
C33 C34 1.402(7) .
C33 C36 1.429(7) .
C34 C35 1.382(8) .
C36 C37 1.168(8) .
C38' C39 1.11(2) .
C38 C39 1.305(19) .
